data_7704817
loop_
_publ_author_name
'Gao, Wen-Yang'
'Van Trieste Iii, Gerard Pierre'
'Powers, David C.'

_publ_section_title
;
 Synthesis of atomically precise single-crystalline Ru<sub>2</sub>-based
 coordination polymers.
;
_journal_issue 45
_journal_name_full 'Dalton transactions (Cambridge, England : 2003)'
_journal_page_first 16077
_journal_page_last 16081
_journal_paper_doi 10.1039/d0dt02233k
_journal_volume 49
_journal_year 2020
_chemical_formula_moiety '0.5(C76 H36 Ag4 F12 N24 O24 Ru4 S4)'
_chemical_formula_sum 'C38 H18 Ag2 F6 N12 O12 Ru2 S2'
_chemical_formula_weight 1430.64
_chemical_name_common Ag_2e
_space_group_crystal_system monoclinic
_space_group_IT_number 14
_space_group_name_Hall '-P 2ybc'
_space_group_name_H-M_alt 'P 1 21/c 1'
_atom_sites_solution_hydrogens geom
_audit_block_doi 10.5517/ccdc.csd.cc25j1xp
_audit_creation_date 2020-06-21
_audit_creation_method
;
Olex2 1.2
(compiled 2018.05.29 svn.r3508 for OlexSys, GUI svn.r5506)
;
_audit_update_record
;
2020-06-22 deposited with the CCDC.	2020-07-13 downloaded from the CCDC.
;
_cell_angle_alpha 90
_cell_angle_beta 94.558(4)
_cell_angle_gamma 90
_cell_formula_units_Z 2
_cell_length_a 11.1459(16)
_cell_length_b 23.537(4)
_cell_length_c 11.6244(16)
_cell_measurement_reflns_used 2156
_cell_measurement_temperature 110(2)
_cell_measurement_theta_max 20.72
_cell_measurement_theta_min 2.52
_cell_volume 3039.9(8)
_computing_cell_refinement 'SAINT V8.38A (?, 2016)'
_computing_data_reduction 'SAINT V8.38A (?, 2016)'
_computing_molecular_graphics 'Olex2 (Dolomanov et al., 2009)'
_computing_publication_material 'Olex2 (Dolomanov et al., 2009)'
_computing_structure_refinement 'ShelXL (Sheldrick, 2015)'
_computing_structure_solution 'SHELXT 2014/5 (Sheldrick, 2014)'
_diffrn_ambient_temperature 110.0
_diffrn_measured_fraction_theta_full 0.998
_diffrn_measured_fraction_theta_max 0.998
_diffrn_measurement_device_type 'Bruker Quest CPAD detector'
_diffrn_measurement_method '\f and \w scans'
_diffrn_radiation_type MoK\a
_diffrn_radiation_wavelength 0.71073
_diffrn_reflns_av_R_equivalents 0.1749
_diffrn_reflns_av_unetI/netI 0.0837
_diffrn_reflns_Laue_measured_fraction_full 0.998
_diffrn_reflns_Laue_measured_fraction_max 0.998
_diffrn_reflns_limit_h_max 11
_diffrn_reflns_limit_h_min -11
_diffrn_reflns_limit_k_max 23
_diffrn_reflns_limit_k_min -23
_diffrn_reflns_limit_l_max 11
_diffrn_reflns_limit_l_min -10
_diffrn_reflns_number 31870
_diffrn_reflns_point_group_measured_fraction_full 0.998
_diffrn_reflns_point_group_measured_fraction_max 0.998
_diffrn_reflns_theta_full 20.857
_diffrn_reflns_theta_max 20.857
_diffrn_reflns_theta_min 1.959
_diffrn_standards_number 0
_exptl_absorpt_coefficient_mu 1.266
_exptl_absorpt_correction_T_max 0.7446
_exptl_absorpt_correction_T_min 0.5382
_exptl_absorpt_correction_type multi-scan
_exptl_absorpt_process_details
;
SADABS-2016/2 (Bruker,2016/2) was used for absorption correction.
wR2(int) was 0.1129 before and 0.0865 after correction.
The Ratio of minimum to maximum transmission is 0.7228.
The \l/2 correction factor is Not present.
;
_exptl_crystal_colour brown
_exptl_crystal_density_diffrn 1.563
_exptl_crystal_description block
_exptl_crystal_F_000 1388
_exptl_crystal_size_max 0.01
_exptl_crystal_size_mid 0.01
_exptl_crystal_size_min 0.01
_refine_diff_density_max 1.732
_refine_diff_density_min -1.382
_refine_diff_density_rms 0.129
_refine_ls_extinction_method none
_refine_ls_goodness_of_fit_ref 1.052
_refine_ls_hydrogen_treatment constr
_refine_ls_matrix_type full
_refine_ls_number_parameters 334
_refine_ls_number_reflns 3190
_refine_ls_number_restraints 469
_refine_ls_restrained_S_all 0.994
_refine_ls_R_factor_all 0.0960
_refine_ls_R_factor_gt 0.0715
_refine_ls_shift/su_max 0.000
_refine_ls_shift/su_mean 0.000
_refine_ls_structure_factor_coef Fsqd
_refine_ls_weighting_details 'w=1/[\s^2^(Fo^2^)+(0.0685P)^2^+31.7713P] where P=(Fo^2^+2Fc^2^)/3'
_refine_ls_weighting_scheme calc
_refine_ls_wR_factor_gt 0.1633
_refine_ls_wR_factor_ref 0.1755
_reflns_Friedel_coverage 0.000
_reflns_number_gt 2299
_reflns_number_total 3190
_reflns_threshold_expression 'I > 2\s(I)'
_cod_data_source_file d0dt02233k2.cif
_cod_data_source_block Ag_2e
_cod_depositor_comments 'Adding full bibliography for 7704814--7704819.cif.'
_cod_original_cell_volume 3040.0(8)
_cod_original_sg_symbol_H-M 'P 21/c'
_cod_database_code 7704817
_shelx_shelxl_version_number 2018/3
_shelx_space_group_comment
;
The symmetry employed for this shelxl refinement is uniquely defined
by the following loop, which should always be used as a source of
symmetry information in preference to the above space-group names.
They are only intended as comments.
;
_olex2_refinement_description
;
1. Fixed Uiso
 At 1.2 times of:
  All C(H) groups
2. Uiso/Uaniso restraints and constraints
All non-hydrogen atoms have similar U: within 2A with sigma of 0.01 and sigma
for terminal atoms of 0.02
3. Rigid body (RIGU) restrains
 All non-hydrogen atoms
 with sigma for 1-2 distances of 0.01 and sigma for 1-3 distances of 0.01
4.a Aromatic/amide H refined with riding coordinates:
 C8(H8), C18(H18), C15(H15), C5(H5), C2(H2), C16(H16), C6(H6), C12(H12),
 C11(H11)
;
_olex2_submission_special_instructions 'No special instructions were received'

loop_
_space_group_symop_operation_xyz
'x, y, z'
'-x, y+1/2, -z+1/2'
'-x, -y, -z'
'x, -y-1/2, z-1/2'

loop_
_atom_site_label
_atom_site_type_symbol
_atom_site_fract_x
_atom_site_fract_y
_atom_site_fract_z
_atom_site_U_iso_or_equiv
_atom_site_adp_type
_atom_site_occupancy
_atom_site_site_symmetry_order
_atom_site_calc_flag
_atom_site_refinement_flags_posn
_atom_site_refinement_flags_adp
_atom_site_refinement_flags_occupancy
_atom_site_disorder_assembly
_atom_site_disorder_group
Ru1 Ru 0.56429(9) 0.49983(5) 0.58142(9) 0.0357(4) Uani 1 1 d . U . . .
Ag1 Ag 0.18005(10) 0.87605(6) 0.60906(10) 0.0574(5) Uani 1 1 d . U . . .
S1 S 0.0929(3) 0.9392(2) 0.3534(3) 0.0553(11) Uani 1 1 d . U . . .
O3 O 0.6860(8) 0.9975(4) 0.2450(8) 0.047(2) Uani 1 1 d . U . . .
O1 O 0.4323(7) 0.4693(4) 0.6753(7) 0.038(2) Uani 1 1 d . U . . .
O2 O 0.5218(8) 0.5802(4) 0.6198(8) 0.044(2) Uani 1 1 d . U . . .
N1 N 0.3025(8) 0.4699(5) 0.5139(9) 0.036(2) Uani 1 1 d . U . . .
O6 O 0.1820(9) 0.9779(5) 0.3967(9) 0.066(3) Uani 1 1 d . U . . .
F3 F 0.2023(8) 0.9260(4) 0.1641(7) 0.067(3) Uani 1 1 d . U . . .
O5 O -0.0038(8) 0.9633(5) 0.2822(8) 0.060(3) Uani 1 1 d . U . . .
O4 O 0.0520(9) 0.8968(5) 0.4356(8) 0.062(3) Uani 1 1 d . U . . .
N6 N 0.7725(10) 0.9385(5) 0.3788(9) 0.042(2) Uani 1 1 d . U . . .
N3 N 0.3863(9) 0.5814(5) 0.4590(9) 0.042(3) Uani 1 1 d . U . . .
F1 F 0.1008(10) 0.8542(5) 0.2080(9) 0.097(3) Uani 1 1 d . U . . .
F2 F 0.2668(9) 0.8709(5) 0.3041(8) 0.091(3) Uani 1 1 d . U . . .
N2 N -0.0443(10) 0.3981(6) 0.7711(10) 0.051(3) Uani 1 1 d . U . . .
N5 N 0.3662(11) 0.9022(5) 0.5705(10) 0.052(3) Uani 1 1 d . U . . .
C7 C 0.4381(12) 0.6060(6) 0.5552(13) 0.044(3) Uani 1 1 d . U . . .
C14 C 0.5636(12) 0.9164(6) 0.4742(11) 0.044(3) Uani 1 1 d . U . . .
C8 C 0.4009(13) 0.6610(6) 0.5899(13) 0.051(3) Uani 1 1 d . U . . .
H8 H 0.436624 0.679065 0.657212 0.061 Uiso 1 1 calc R . . . .
C4 C 0.0294(12) 0.4115(7) 0.7125(11) 0.045(3) Uani 1 1 d . U . . .
C18 C 0.5647(12) 0.9527(6) 0.3797(11) 0.041(3) Uani 1 1 d . U . . .
H18 H 0.492255 0.970120 0.349056 0.049 Uiso 1 1 calc R . . . .
C17 C 0.6725(12) 0.9634(6) 0.3299(11) 0.042(3) Uani 1 1 d . U . . .
C3 C 0.1218(12) 0.4316(7) 0.6446(11) 0.045(3) Uani 1 1 d . U . . .
C15 C 0.6691(12) 0.8894(6) 0.5205(12) 0.046(3) Uani 1 1 d . U . . .
H15 H 0.669272 0.864511 0.584760 0.055 Uiso 1 1 calc R . . . .
C5 C 0.0994(12) 0.4411(7) 0.5245(11) 0.048(3) Uani 1 1 d . U . . .
H5 H 0.021450 0.434127 0.488124 0.058 Uiso 1 1 calc R . . . .
C2 C 0.2367(11) 0.4377(6) 0.6946(12) 0.043(3) Uani 1 1 d . U . . .
H2 H 0.255867 0.427869 0.773203 0.051 Uiso 1 1 calc R . . . .
C1 C 0.3264(11) 0.4592(6) 0.6260(12) 0.042(3) Uani 1 1 d . U . . .
C16 C 0.7716(13) 0.9012(6) 0.4675(12) 0.047(3) Uani 1 1 d . U . . .
H16 H 0.844355 0.882663 0.493802 0.057 Uiso 1 1 calc R . . . .
C9 C 0.3130(14) 0.6856(7) 0.5224(14) 0.058(3) Uani 1 1 d . U . . .
C6 C 0.1846(12) 0.4592(7) 0.4634(13) 0.049(3) Uani 1 1 d . U . . .
H6 H 0.167385 0.465405 0.383001 0.059 Uiso 1 1 calc R . . . .
C13 C 0.4524(14) 0.9059(7) 0.5275(13) 0.050(3) Uani 1 1 d . U . . .
C19 C 0.1683(16) 0.8963(9) 0.2556(15) 0.069(3) Uani 1 1 d . U . . .
C12 C 0.2956(13) 0.6066(7) 0.3958(14) 0.057(3) Uani 1 1 d . U . . .
H12 H 0.258764 0.587459 0.330192 0.068 Uiso 1 1 calc R . . . .
C10 C 0.2677(16) 0.7410(8) 0.5554(16) 0.070(4) Uani 1 1 d . U . . .
C11 C 0.2550(14) 0.6592(7) 0.4239(14) 0.060(3) Uani 1 1 d . U . . .
H11 H 0.190660 0.677199 0.379330 0.072 Uiso 1 1 calc R . . . .
N4 N 0.2258(15) 0.7836(7) 0.5846(14) 0.089(4) Uani 1 1 d . U . . .

loop_
_atom_site_aniso_label
_atom_site_aniso_U_11
_atom_site_aniso_U_22
_atom_site_aniso_U_33
_atom_site_aniso_U_23
_atom_site_aniso_U_13
_atom_site_aniso_U_12
Ru1 0.0221(6) 0.0553(8) 0.0319(7) -0.0079(6) 0.0149(5) -0.0087(6)
Ag1 0.0418(7) 0.0824(10) 0.0514(8) 0.0068(7) 0.0258(6) 0.0232(7)
S1 0.037(2) 0.088(3) 0.043(2) 0.009(2) 0.0140(19) 0.004(2)
O3 0.036(5) 0.071(6) 0.035(5) 0.010(5) 0.004(4) 0.003(5)
O1 0.021(4) 0.066(6) 0.028(5) -0.003(4) 0.010(4) -0.012(4)
O2 0.032(5) 0.056(6) 0.046(5) -0.010(4) 0.010(4) -0.007(4)
N1 0.014(4) 0.059(6) 0.036(5) -0.009(5) 0.014(4) -0.016(4)
O6 0.054(7) 0.095(8) 0.048(6) -0.006(6) 0.004(5) -0.014(6)
F3 0.060(6) 0.102(7) 0.044(5) 0.001(5) 0.025(4) 0.019(5)
O5 0.033(5) 0.102(8) 0.048(6) 0.022(6) 0.024(5) 0.014(6)
O4 0.046(5) 0.095(7) 0.047(5) 0.025(5) 0.011(5) 0.000(5)
N6 0.036(5) 0.054(6) 0.038(5) 0.006(5) 0.010(5) 0.012(5)
N3 0.032(5) 0.057(6) 0.038(6) -0.006(5) 0.007(4) -0.005(5)
F1 0.106(8) 0.114(8) 0.072(7) -0.002(6) 0.012(6) -0.019(7)
F2 0.078(7) 0.132(9) 0.063(6) 0.001(6) 0.017(5) 0.049(6)
N2 0.034(6) 0.090(8) 0.031(6) 0.002(6) 0.010(5) -0.015(6)
N5 0.047(7) 0.066(7) 0.045(7) 0.009(6) 0.020(5) 0.009(6)
C7 0.034(6) 0.053(6) 0.046(6) -0.004(5) 0.014(5) -0.011(5)
C14 0.038(5) 0.064(6) 0.032(5) 0.004(5) 0.014(5) 0.005(5)
C8 0.047(6) 0.052(6) 0.055(7) -0.002(6) 0.008(5) -0.007(6)
C4 0.033(6) 0.082(7) 0.022(6) 0.004(6) 0.007(5) -0.008(6)
C18 0.033(6) 0.067(7) 0.023(5) 0.005(5) 0.011(5) 0.013(5)
C17 0.039(5) 0.064(6) 0.026(5) 0.001(5) 0.011(4) 0.009(5)
C3 0.027(5) 0.076(6) 0.034(5) -0.006(5) 0.015(4) -0.006(5)
C15 0.047(6) 0.059(7) 0.034(6) 0.015(5) 0.012(5) 0.014(6)
C5 0.031(6) 0.078(7) 0.038(6) -0.011(6) 0.010(5) -0.006(6)
C2 0.023(5) 0.071(7) 0.035(6) -0.002(6) 0.009(5) -0.014(5)
C1 0.021(5) 0.064(6) 0.042(5) 0.001(5) 0.010(4) -0.011(5)
C16 0.040(6) 0.059(7) 0.044(6) 0.008(5) 0.011(5) 0.014(6)
C9 0.054(6) 0.054(6) 0.065(6) 0.009(5) 0.005(5) -0.009(5)
C6 0.033(6) 0.077(7) 0.040(6) -0.009(6) 0.010(5) -0.012(6)
C13 0.043(6) 0.065(7) 0.042(6) 0.012(6) 0.010(5) 0.005(6)
C19 0.061(7) 0.100(7) 0.049(6) 0.012(6) 0.014(6) 0.004(6)
C12 0.048(7) 0.066(7) 0.057(7) 0.005(6) 0.009(6) 0.002(6)
C10 0.077(8) 0.050(8) 0.083(8) 0.006(7) 0.007(7) 0.002(7)
C11 0.057(7) 0.060(7) 0.063(7) 0.010(6) 0.005(6) 0.002(6)
N4 0.097(9) 0.059(8) 0.109(9) -0.002(8) 0.003(8) 0.012(7)

loop_
_atom_type_symbol
_atom_type_description
_atom_type_scat_dispersion_real
_atom_type_scat_dispersion_imag
_atom_type_scat_source
C C 0.0033 0.0016 'International Tables Vol C Tables 4.2.6.8 and 6.1.1.4'
H H 0.0000 0.0000 'International Tables Vol C Tables 4.2.6.8 and 6.1.1.4'
Ag Ag -0.8971 1.1015 'International Tables Vol C Tables 4.2.6.8 and 6.1.1.4'
F F 0.0171 0.0103 'International Tables Vol C Tables 4.2.6.8 and 6.1.1.4'
N N 0.0061 0.0033 'International Tables Vol C Tables 4.2.6.8 and 6.1.1.4'
O O 0.0106 0.0060 'International Tables Vol C Tables 4.2.6.8 and 6.1.1.4'
Ru Ru -1.2594 0.8363 'International Tables Vol C Tables 4.2.6.8 and 6.1.1.4'
S S 0.1246 0.1234 'International Tables Vol C Tables 4.2.6.8 and 6.1.1.4'

loop_
_citation_id
_citation_doi
_citation_year
1 10.26434/chemrxiv.12556160 2020

loop_
_geom_angle_atom_site_label_1
_geom_angle_atom_site_label_2
_geom_angle_atom_site_label_3
_geom_angle
_geom_angle_site_symmetry_1
_geom_angle_site_symmetry_3
_geom_angle_publ_flag
O3 Ru1 Ru1 177.5(3) 4_576 3_666 ?
O1 Ru1 Ru1 90.7(2) . 3_666 ?
O1 Ru1 O3 88.3(3) . 4_576 ?
O1 Ru1 N1 179.6(4) . 3_666 ?
O1 Ru1 N3 90.7(4) . 3_666 ?
O2 Ru1 Ru1 92.1(3) . 3_666 ?
O2 Ru1 O3 85.6(4) . 4_576 ?
O2 Ru1 O1 91.2(4) . . ?
O2 Ru1 N1 89.2(4) . 3_666 ?
O2 Ru1 N3 178.0(4) . 3_666 ?
N1 Ru1 Ru1 89.1(3) 3_666 3_666 ?
N1 Ru1 O3 91.9(4) 3_666 4_576 ?
N1 Ru1 N3 88.9(4) 3_666 3_666 ?
N3 Ru1 Ru1 88.6(3) 3_666 3_666 ?
N3 Ru1 O3 93.7(4) 3_666 4_576 ?
N2 Ag1 O4 95.2(4) 2_556 . ?
N2 Ag1 N5 139.1(5) 2_556 . ?
N2 Ag1 N4 118.8(6) 2_556 . ?
N5 Ag1 O4 105.7(4) . . ?
N5 Ag1 N4 91.0(5) . . ?
N4 Ag1 O4 102.3(5) . . ?
O6 S1 O5 115.4(7) . . ?
O6 S1 O4 116.7(7) . . ?
O6 S1 C19 103.8(8) . . ?
O5 S1 O4 112.8(6) . . ?
O5 S1 C19 103.2(7) . . ?
O4 S1 C19 102.5(8) . . ?
C17 O3 Ru1 124.4(9) . 4_575 ?
C1 O1 Ru1 120.1(8) . . ?
C7 O2 Ru1 118.8(9) . . ?
C1 N1 Ru1 119.8(8) . 3_666 ?
C1 N1 C6 118.5(11) . . ?
C6 N1 Ru1 121.7(9) . 3_666 ?
S1 O4 Ag1 118.8(6) . . ?
C16 N6 C17 123.3(12) . . ?
C7 N3 Ru1 119.0(10) . 3_666 ?
C7 N3 C12 121.4(13) . . ?
C12 N3 Ru1 119.3(10) . 3_666 ?
C4 N2 Ag1 176.5(12) . 2_546 ?
C13 N5 Ag1 161.7(13) . . ?
O2 C7 N3 121.3(13) . . ?
O2 C7 C8 118.1(13) . . ?
N3 C7 C8 120.6(14) . . ?
C18 C14 C15 121.3(12) . . ?
C18 C14 C13 120.3(13) . . ?
C15 C14 C13 118.5(13) . . ?
C7 C8 H8 121.9 . . ?
C9 C8 C7 116.3(15) . . ?
C9 C8 H8 121.9 . . ?
N2 C4 C3 176.0(17) . . ?
C14 C18 H18 120.0 . . ?
C14 C18 C17 120.0(13) . . ?
C17 C18 H18 120.0 . . ?
O3 C17 N6 116.8(12) . . ?
O3 C17 C18 125.9(13) . . ?
N6 C17 C18 117.1(13) . . ?
C5 C3 C4 121.3(12) . . ?
C2 C3 C4 119.4(13) . . ?
C2 C3 C5 119.1(12) . . ?
C14 C15 H15 122.0 . . ?
C16 C15 C14 116.1(13) . . ?
C16 C15 H15 122.0 . . ?
C3 C5 H5 119.6 . . ?
C6 C5 C3 120.7(13) . . ?
C6 C5 H5 119.6 . . ?
C3 C2 H2 120.8 . . ?
C3 C2 C1 118.3(13) . . ?
C1 C2 H2 120.8 . . ?
O1 C1 N1 120.2(11) . . ?
O1 C1 C2 118.4(12) . . ?
N1 C1 C2 121.4(12) . . ?
N6 C16 C15 122.0(13) . . ?
N6 C16 H16 119.0 . . ?
C15 C16 H16 119.0 . . ?
C8 C9 C10 119.0(16) . . ?
C8 C9 C11 123.4(16) . . ?
C11 C9 C10 117.4(15) . . ?
N1 C6 H6 119.2 . . ?
C5 C6 N1 121.6(13) . . ?
C5 C6 H6 119.2 . . ?
N5 C13 C14 174.6(18) . . ?
F3 C19 S1 112.7(13) . . ?
F1 C19 S1 113.9(12) . . ?
F1 C19 F3 103.9(14) . . ?
F1 C19 F2 105.0(16) . . ?
F2 C19 S1 113.5(12) . . ?
F2 C19 F3 107.0(13) . . ?
N3 C12 H12 119.4 . . ?
N3 C12 C11 121.3(16) . . ?
C11 C12 H12 119.4 . . ?
N4 C10 C9 176(2) . . ?
C9 C11 H11 121.5 . . ?
C12 C11 C9 117.0(16) . . ?
C12 C11 H11 121.5 . . ?
C10 N4 Ag1 164.4(16) . . ?

loop_
_geom_bond_atom_site_label_1
_geom_bond_atom_site_label_2
_geom_bond_distance
_geom_bond_site_symmetry_2
_geom_bond_publ_flag
Ru1 Ru1 2.282(2) 3_666 ?
Ru1 O3 2.248(9) 4_576 ?
Ru1 O1 2.031(8) . ?
Ru1 O2 2.010(9) . ?
Ru1 N1 2.049(9) 3_666 ?
Ru1 N3 2.055(12) 3_666 ?
Ag1 O4 2.426(10) . ?
Ag1 N2 2.199(11) 2_556 ?
Ag1 N5 2.243(12) . ?
Ag1 N4 2.259(16) . ?
S1 O6 1.411(11) . ?
S1 O5 1.424(10) . ?
S1 O4 1.478(10) . ?
S1 C19 1.779(18) . ?
O3 C17 1.289(16) . ?
O1 C1 1.293(15) . ?
O2 C7 1.300(16) . ?
N1 C1 1.333(17) . ?
N1 C6 1.418(17) . ?
F3 C19 1.352(18) . ?
N6 C17 1.346(17) . ?
N6 C16 1.354(17) . ?
N3 C7 1.347(17) . ?
N3 C12 1.340(18) . ?
F1 C19 1.34(2) . ?
F2 C19 1.336(19) . ?
N2 C4 1.152(16) . ?
N5 C13 1.121(17) . ?
C7 C8 1.43(2) . ?
C14 C18 1.392(18) . ?
C14 C15 1.406(19) . ?
C14 C13 1.45(2) . ?
C8 H8 0.9500 . ?
C8 C9 1.34(2) . ?
C4 C3 1.427(19) . ?
C18 H18 0.9500 . ?
C18 C17 1.397(18) . ?
C3 C5 1.417(19) . ?
C3 C2 1.371(18) . ?
C15 H15 0.9500 . ?
C15 C16 1.368(19) . ?
C5 H5 0.9500 . ?
C5 C6 1.302(18) . ?
C2 H2 0.9500 . ?
C2 C1 1.421(18) . ?
C16 H16 0.9500 . ?
C9 C10 1.46(2) . ?
C9 C11 1.41(2) . ?
C6 H6 0.9500 . ?
C12 H12 0.9500 . ?
C12 C11 1.37(2) . ?
C10 N4 1.17(2) . ?
C11 H11 0.9500 . ?

loop_
_geom_torsion_atom_site_label_1
_geom_torsion_atom_site_label_2
_geom_torsion_atom_site_label_3
_geom_torsion_atom_site_label_4
_geom_torsion
_geom_torsion_site_symmetry_1
_geom_torsion_site_symmetry_2
_geom_torsion_site_symmetry_3
_geom_torsion_site_symmetry_4
_geom_torsion_publ_flag
Ru1 O3 C17 N6 137.1(10) 4_575 . . . ?
Ru1 O3 C17 C18 -46.9(19) 4_575 . . . ?
Ru1 O1 C1 N1 -1.2(18) . . . . ?
Ru1 O1 C1 C2 179.8(10) . . . . ?
Ru1 O2 C7 N3 -5.0(16) . . . . ?
Ru1 O2 C7 C8 174.1(9) . . . . ?
Ru1 N1 C1 O1 1.7(19) 3_666 . . . ?
Ru1 N1 C1 C2 -179.4(11) 3_666 . . . ?
Ru1 N1 C6 C5 -178.6(12) 3_666 . . . ?
Ru1 N3 C7 O2 2.9(17) 3_666 . . . ?
Ru1 N3 C7 C8 -176.2(10) 3_666 . . . ?
Ru1 N3 C12 C11 175.9(11) 3_666 . . . ?
O2 C7 C8 C9 -178.8(13) . . . . ?
O6 S1 O4 Ag1 -20.3(10) . . . . ?
O6 S1 C19 F3 -65.0(14) . . . . ?
O6 S1 C19 F1 176.8(12) . . . . ?
O6 S1 C19 F2 56.8(15) . . . . ?
O5 S1 O4 Ag1 -157.2(6) . . . . ?
O5 S1 C19 F3 55.7(14) . . . . ?
O5 S1 C19 F1 -62.4(14) . . . . ?
O5 S1 C19 F2 177.5(13) . . . . ?
O4 S1 C19 F3 173.1(12) . . . . ?
O4 S1 C19 F1 54.9(14) . . . . ?
O4 S1 C19 F2 -65.1(15) . . . . ?
N3 C7 C8 C9 0(2) . . . . ?
N3 C12 C11 C9 0(2) . . . . ?
C7 N3 C12 C11 3(2) . . . . ?
C7 C8 C9 C10 177.8(14) . . . . ?
C7 C8 C9 C11 2(2) . . . . ?
C14 C18 C17 O3 -177.5(13) . . . . ?
C14 C18 C17 N6 -1(2) . . . . ?
C14 C15 C16 N6 3(2) . . . . ?
C8 C9 C11 C12 -2(2) . . . . ?
C4 C3 C5 C6 -179.8(15) . . . . ?
C4 C3 C2 C1 -178.3(14) . . . . ?
C18 C14 C15 C16 0(2) . . . . ?
C17 N6 C16 C15 -5(2) . . . . ?
C3 C5 C6 N1 0(2) . . . . ?
C3 C2 C1 O1 174.7(13) . . . . ?
C3 C2 C1 N1 -4(2) . . . . ?
C15 C14 C18 C17 -1(2) . . . . ?
C5 C3 C2 C1 7(2) . . . . ?
C2 C3 C5 C6 -5(2) . . . . ?
C1 N1 C6 C5 2(2) . . . . ?
C16 N6 C17 O3 -179.1(13) . . . . ?
C16 N6 C17 C18 5(2) . . . . ?
C6 N1 C1 O1 -179.0(13) . . . . ?
C6 N1 C1 C2 0(2) . . . . ?
C13 C14 C18 C17 178.9(14) . . . . ?
C13 C14 C15 C16 -179.5(14) . . . . ?
C19 S1 O4 Ag1 92.4(9) . . . . ?
C12 N3 C7 O2 176.3(12) . . . . ?
C12 N3 C7 C8 -3(2) . . . . ?
C10 C9 C11 C12 -178.0(14) . . . . ?

loop_
_smtbx_masks_void_nr
_smtbx_masks_void_average_x
_smtbx_masks_void_average_y
_smtbx_masks_void_average_z
_smtbx_masks_void_volume
_smtbx_masks_void_count_electrons
_smtbx_masks_void_content
1 0.262 0.250 -0.409 473.6 143.7 ?
2 -0.262 0.750 -0.317 473.6 143.9 ?
